data_2011143
loop_
_publ_author_name
'Zhu, Dun-Ru'
'Xu, Yan'
'Zhang, Yong'
'Wang, Tian-Wei'
'You, Xiao-Zeng'

_publ_section_title
;
 4-Phenyl-3,5-bis(2-pyridyl)-4<i>H</i>-1,2,4-triazole
;
_journal_issue 7
_journal_name_full 'Acta Crystallographica Section C'
_journal_page_first 895
_journal_page_last 896
_journal_paper_doi 10.1107/S0108270100005473
_journal_volume 56
_journal_year 2000
_chemical_formula_sum 'C18 H13 N5'
_chemical_formula_weight 299.33
_chemical_name_systematic
;
 4-Phenyl-3,5-bis(2-pyridyl)-4H-1,2,4-triazole
;
_space_group_IT_number 14
_symmetry_cell_setting monoclinic
_symmetry_space_group_name_Hall '-P 2yn'
_symmetry_space_group_name_H-M 'P 1 21/n 1'
_audit_creation_method SHELXL-97
_cell_angle_alpha 90.00
_cell_angle_beta 95.188(10)
_cell_angle_gamma 90.00
_cell_formula_units_Z 4
_cell_length_a 5.9217(8)
_cell_length_b 15.3265(15)
_cell_length_c 15.9824(14)
_cell_measurement_reflns_used 57
_cell_measurement_temperature 293(2)
_cell_measurement_theta_max 12.50
_cell_measurement_theta_min 6.73
_cell_volume 1444.6(3)
_computing_cell_refinement XSCANS
_computing_data_collection 'XSCANS (Siemens, 1994)'
_computing_data_reduction XSCANS
_computing_molecular_graphics SHELXTL
_computing_publication_material SHELXTL
_computing_structure_refinement SHELXTL
_computing_structure_solution 'SHELXTL (Sheldrick, 1997)'
_diffrn_ambient_temperature 293(2)
_diffrn_measured_fraction_theta_full .999
_diffrn_measured_fraction_theta_max .999
_diffrn_measurement_device_type 'Siemens P4'
_diffrn_measurement_method 2\q/\w
_diffrn_radiation_monochromator graphite
_diffrn_radiation_source 'sealed tube'
_diffrn_radiation_type MoK\a
_diffrn_radiation_wavelength .71073
_diffrn_reflns_av_R_equivalents .028
_diffrn_reflns_av_sigmaI/netI .0507
_diffrn_reflns_limit_h_max 7
_diffrn_reflns_limit_h_min -1
_diffrn_reflns_limit_k_max 18
_diffrn_reflns_limit_k_min -1
_diffrn_reflns_limit_l_max 18
_diffrn_reflns_limit_l_min -18
_diffrn_reflns_number 3576
_diffrn_reflns_theta_full 25.00
_diffrn_reflns_theta_max 25.00
_diffrn_reflns_theta_min 1.84
_diffrn_standards_decay_% 6.81
_diffrn_standards_interval_count 97
_diffrn_standards_number 3
_exptl_absorpt_coefficient_mu .087
_exptl_absorpt_correction_type none
_exptl_crystal_colour colorless
_exptl_crystal_density_diffrn 1.376
_exptl_crystal_density_method 'not measured'
_exptl_crystal_description block
_exptl_crystal_F_000 624
_exptl_crystal_size_max .58
_exptl_crystal_size_mid .25
_exptl_crystal_size_min .22
_refine_diff_density_max .13
_refine_diff_density_min -.14
_refine_ls_extinction_coef .0124(18)
_refine_ls_extinction_method SHELXL97
_refine_ls_goodness_of_fit_ref 1.006
_refine_ls_hydrogen_treatment refall
_refine_ls_matrix_type full
_refine_ls_number_parameters 261
_refine_ls_number_reflns 2531
_refine_ls_number_restraints 0
_refine_ls_restrained_S_all 1.006
_refine_ls_R_factor_all .071
_refine_ls_R_factor_gt .042
_refine_ls_shift/su_max <0.001
_refine_ls_shift/su_mean .000
_refine_ls_structure_factor_coef Fsqd
_refine_ls_weighting_details 'calc w = 1/[\s^2^(Fo^2^)+(0.0443P)^2^+0.1874P] where P = (Fo^2^+2Fc^2^)/3'
_refine_ls_weighting_scheme calc
_refine_ls_wR_factor_ref .109
_reflns_number_gt 1800
_reflns_number_total 2531
_reflns_threshold_expression I>2\s(I)
_cod_data_source_file na1465.cif
_cod_data_source_block I
_cod_original_sg_symbol_H-M 'P 21/n'
_cod_database_code 2011143
_cod_database_fobs_code 2011143

loop_
_symmetry_equiv_pos_as_xyz
'x, y, z'
'-x+1/2, y+1/2, -z+1/2'
'-x, -y, -z'
'x-1/2, -y-1/2, z-1/2'

loop_
_atom_site_label
_atom_site_fract_x
_atom_site_fract_y
_atom_site_fract_z
_atom_site_U_iso_or_equiv
_atom_site_adp_type
_atom_site_calc_flag
_atom_site_refinement_flags
_atom_site_occupancy
_atom_site_disorder_assembly
_atom_site_disorder_group
_atom_site_type_symbol
N1 .3306(3) .84246(11) .49567(10) .0482(5) Uani d . 1 . . N
N2 -.2020(3) .60687(11) .69336(10) .0496(5) Uani d . 1 . . N
N3 .1859(3) .86351(12) .70647(10) .0469(4) Uani d . 1 . . N
N4 .0210(3) .81881(12) .74456(10) .0470(4) Uani d . 1 . . N
N5 .0770(2) .75137(10) .62623(9) .0358(4) Uani d . 1 . . N
C1 .7260(4) .92555(15) .55923(15) .0528(6) Uani d . 1 . . C
C2 .6804(4) .91365(15) .47415(15) .0537(6) Uani d . 1 . . C
C3 .4824(4) .87269(15) .44526(14) .0526(6) Uani d . 1 . . C
C4 .5745(4) .89531(13) .61220(14) .0454(5) Uani d . 1 . . C
C5 .3807(3) .85378(12) .57871(12) .0392(5) Uani d . 1 . . C
C6 .2171(3) .82263(13) .63602(11) .0388(5) Uani d . 1 . . C
C7 -.0421(3) .75221(13) .69594(11) .0386(5) Uani d . 1 . . C
C8 -.2166(3) .69029(13) .71807(11) .0394(5) Uani d . 1 . . C
C9 -.3842(4) .71994(15) .76649(13) .0474(5) Uani d . 1 . . C
C10 -.3624(4) .55241(16) .71603(14) .0552(6) Uani d . 1 . . C
C11 -.5364(4) .57694(17) .76219(14) .0559(6) Uani d . 1 . . C
C12 -.5461(4) .66227(17) .78824(15) .0566(6) Uani d . 1 . . C
C13 .0534(3) .69175(12) .55562(11) .0363(5) Uani d . 1 . . C
C14 .2325(4) .63951(14) .53913(13) .0447(5) Uani d . 1 . . C
C15 .2099(4) .58560(15) .46972(14) .0566(6) Uani d . 1 . . C
C16 .0108(5) .58402(16) .41804(14) .0575(6) Uani d . 1 . . C
C17 -.1670(4) .63640(15) .43552(13) .0524(6) Uani d . 1 . . C
C18 -.1470(4) .69085(14) .50468(12) .0430(5) Uani d . 1 . . C
H14 .372(4) .6405(13) .5774(12) .048(6) Uiso d . 1 . . H
H12 -.661(4) .6824(14) .8235(13) .059(6) Uiso d . 1 . . H
H18 -.269(3) .7255(13) .5178(12) .045(6) Uiso d . 1 . . H
H10 -.351(4) .4903(15) .6970(13) .058(6) Uiso d . 1 . . H
H17 -.306(4) .6379(15) .3991(14) .069(7) Uiso d . 1 . . H
H3 .442(4) .8658(16) .3838(15) .074(7) Uiso d . 1 . . H
H1 .864(4) .9566(15) .5813(13) .061(7) Uiso d . 1 . . H
H11 -.652(4) .5338(16) .7744(14) .069(7) Uiso d . 1 . . H
H2 .783(4) .9357(16) .4375(14) .071(7) Uiso d . 1 . . H
H15 .341(5) .5464(17) .4575(15) .081(8) Uiso d . 1 . . H
H16 -.006(4) .5442(16) .3670(15) .077(7) Uiso d . 1 . . H
H4 .602(4) .9031(14) .6713(14) .057(6) Uiso d . 1 . . H
H9 -.385(3) .7822(15) .7848(12) .050(6) Uiso d . 1 . . H

loop_
_atom_site_aniso_label
_atom_site_aniso_U_11
_atom_site_aniso_U_22
_atom_site_aniso_U_33
_atom_site_aniso_U_12
_atom_site_aniso_U_13
_atom_site_aniso_U_23
N1 .0484(10) .0495(11) .0466(10) -.0039(9) .0031(8) .0007(8)
N2 .0590(12) .0474(11) .0437(10) .0009(10) .0123(9) -.0011(8)
N3 .0473(10) .0476(10) .0454(10) -.0006(9) .0024(8) -.0080(8)
N4 .0477(10) .0514(10) .0423(9) .0011(9) .0059(8) -.0072(8)
N5 .0357(9) .0390(9) .0328(8) .0019(8) .0026(7) -.0023(7)
C1 .0411(13) .0463(13) .0705(15) -.0023(11) .0015(12) .0002(11)
C2 .0507(14) .0475(13) .0651(15) -.0026(12) .0171(12) .0022(11)
C3 .0555(14) .0556(14) .0473(13) -.0034(12) .0082(11) .0008(11)
C4 .0443(13) .0418(11) .0486(13) .0011(10) -.0040(10) .0015(10)
C5 .0399(11) .0347(10) .0428(10) .0039(9) .0025(9) .0004(9)
C6 .0362(10) .0390(11) .0402(10) .0023(9) -.0015(8) -.0015(9)
C7 .0379(11) .0435(11) .0341(10) .0082(10) .0016(8) -.0006(9)
C8 .0413(11) .0444(12) .0324(10) .0053(10) .0020(8) .0020(8)
C9 .0486(13) .0461(13) .0491(12) .0084(11) .0137(10) .0053(10)
C10 .0711(16) .0463(13) .0497(12) -.0042(13) .0134(12) .0009(11)
C11 .0573(15) .0600(15) .0515(13) -.0050(13) .0113(11) .0118(12)
C12 .0548(14) .0631(16) .0550(13) .0132(13) .0210(12) .0135(11)
C13 .0406(11) .0340(10) .0345(9) -.0010(9) .0057(8) .0011(8)
C14 .0430(12) .0471(12) .0443(11) .0073(10) .0057(10) -.0006(10)
C15 .0628(15) .0531(14) .0567(14) .0088(13) .0200(12) -.0084(11)
C16 .0726(17) .0551(14) .0463(13) -.0099(13) .0144(12) -.0138(11)
C17 .0549(14) .0585(14) .0427(12) -.0116(12) -.0025(11) -.0009(11)
C18 .0397(12) .0447(12) .0441(11) .0011(11) .0020(9) -.0004(10)

loop_
_atom_type_symbol
_atom_type_description
_atom_type_scat_dispersion_real
_atom_type_scat_dispersion_imag
_atom_type_scat_source
C C .0033 .0016 'International Tables Vol C Tables 4.2.6.8 and 6.1.1.4'
H H .0000 .0000 'International Tables Vol C Tables 4.2.6.8 and 6.1.1.4'
N N .0061 .0033 'International Tables Vol C Tables 4.2.6.8 and 6.1.1.4'

loop_
_geom_angle_atom_site_label_1
_geom_angle_atom_site_label_2
_geom_angle_atom_site_label_3
_geom_angle
_geom_angle_publ_flag
C3 N1 C5 116.6(2) ?
C10 N2 C8 116.6(2) ?
C6 N3 N4 107.5(2) yes
C7 N4 N3 107.4(2) yes
C7 N5 C6 104.5(2) yes
C7 N5 C13 128.2(2) ?
C6 N5 C13 127.3(2) ?
C4 C1 C2 119.1(2) ?
C3 C2 C1 118.6(2) ?
N1 C3 C2 123.6(2) ?
C1 C4 C5 119.1(2) ?
N1 C5 C4 123.0(2) ?
N1 C5 C6 118.3(2) ?
C4 C5 C6 118.7(2) ?
N3 C6 N5 110.3(2) yes
N3 C6 C5 122.0(2) yes
N5 C6 C5 127.8(2) yes
N4 C7 N5 110.3(2) yes
N4 C7 C8 121.8(2) yes
N5 C7 C8 127.9(2) ?
N2 C8 C9 122.9(2) ?
N2 C8 C7 118.6(2) ?
C9 C8 C7 118.4(2) ?
C12 C9 C8 118.8(2) ?
N2 C10 C11 124.0(2) ?
C10 C11 C12 118.5(2) ?
C9 C12 C11 119.1(2) ?
C14 C13 C18 121.3(2) ?
C14 C13 N5 119.7(2) ?
C18 C13 N5 119.0(2) ?
C13 C14 C15 118.9(2) ?
C16 C15 C14 120.5(2) ?
C17 C16 C15 119.9(2) ?
C16 C17 C18 120.3(2) ?
C13 C18 C17 119.1(2) ?

loop_
_geom_bond_atom_site_label_1
_geom_bond_atom_site_label_2
_geom_bond_site_symmetry_2
_geom_bond_distance
_geom_bond_publ_flag
N1 C3 . 1.343(3) yes
N1 C5 . 1.345(2) yes
N2 C10 . 1.339(3) yes
N2 C8 . 1.343(3) yes
N3 C6 . 1.316(2) yes
N3 N4 . 1.378(2) yes
N4 C7 . 1.316(2) yes
N5 C7 . 1.372(2) yes
N5 C6 . 1.372(2) yes
N5 C13 . 1.449(2) yes
C1 C4 . 1.369(3) ?
C1 C2 . 1.374(3) ?
C2 C3 . 1.373(3) ?
C4 C5 . 1.378(3) ?
C5 C6 . 1.472(3) ?
C7 C8 . 1.470(3) ?
C8 C9 . 1.389(3) ?
C9 C12 . 1.372(3) ?
C10 C11 . 1.373(3) ?
C11 C12 . 1.375(3) ?
C13 C14 . 1.373(3) ?
C13 C18 . 1.377(3) ?
C14 C15 . 1.380(3) ?
C15 C16 . 1.377(3) ?
C16 C17 . 1.373(3) ?
C17 C18 . 1.381(3) ?

loop_
_geom_hbond_atom_site_label_D
_geom_hbond_atom_site_label_H
_geom_hbond_atom_site_label_A
_geom_hbond_site_symmetry_A
_geom_hbond_distance_DH
_geom_hbond_distance_HA
_geom_hbond_distance_DA
_geom_hbond_angle_DHA
_geom_hbond_publ_flag
C4 H4 N3 . .95(2) 2.65(2) 2.904(3) 96(2) yes
C9 H9 N4 . 1.00(2) 2.61(2) 2.886(3) 96.0(10) yes
C17 H17 N4 4_575 .96(2) 2.67(2) 3.490(3) 143(2) yes
C11 H11 N3 2_446 .98(3) 2.64(3) 3.437(3) 138(2) yes

loop_
_cod_related_entry_id
_cod_related_entry_database
_cod_related_entry_code
1 ChemSpider 8931884
